data_4305920
loop_
_publ_author_name
'Colleen Munro-Leighton'
'Yuee Feng'
'Jubo Zhang'
'Nikki M. Alsop'
'T. Brent Gunnoe'
'Paul D. Boyle'
'Jeffrey L. Petersen'

_publ_contact_author_address
;Department of Chemistry
North Carolina State University
Raleigh, NC  27695-8204
;
_publ_contact_author_email brent_gunnoe@ncsu.edu
_publ_contact_author_fax '(919) 515-8909'
_publ_contact_author_name 'T. Brent Gunnoe'
_publ_contact_author_phone '(919) 513-3704'
_publ_section_title
;
Preparation and Reactivity of a Monomeric Octahedral Platinum(IV) Amido
Complex
;
_journal_name_full 'Inorganic Chemistry'
_journal_page_first 6124
_journal_page_last 6126
_journal_paper_doi 10.1021/ic800843b
_journal_volume 47
_journal_year 2008
_chemical_formula_sum 'C24 H24 N4 Pt'
_chemical_formula_weight 563.56
_chemical_name_systematic
; 
 ? 
;
_space_group_IT_number 14
_symmetry_cell_setting monoclinic
_symmetry_space_group_name_Hall '-P 2ybc'
_symmetry_space_group_name_H-M 'P 1 21/c 1'
_atom_sites_solution_hydrogens geom
_atom_sites_solution_primary direct
_atom_sites_solution_secondary difmap
_audit_creation_method SHELXL-97
_cell_angle_alpha 90.00
_cell_angle_beta 98.331(2)
_cell_angle_gamma 90.00
_cell_formula_units_Z 4
_cell_length_a 12.1406(11)
_cell_length_b 12.0728(11)
_cell_length_c 15.2215(14)
_cell_measurement_reflns_used 6340
_cell_measurement_temperature 293(2)
_cell_measurement_theta_max 27.52
_cell_measurement_theta_min 2.39
_cell_volume 2207.5(3)
_computing_structure_refinement 'SHELXL-97 (Sheldrick, 1997)'
_computing_structure_solution 'SHELXS-97 (Sheldrick, 1990)'
_diffrn_ambient_temperature 293(2)
_diffrn_measured_fraction_theta_full 0.984
_diffrn_measured_fraction_theta_max 0.984
_diffrn_radiation_monochromator graphite
_diffrn_radiation_source 'fine-focus sealed tube'
_diffrn_radiation_type MoK\a
_diffrn_radiation_wavelength 0.71073
_diffrn_reflns_av_R_equivalents 0.0378
_diffrn_reflns_av_sigmaI/netI 0.0459
_diffrn_reflns_limit_h_max 15
_diffrn_reflns_limit_h_min -15
_diffrn_reflns_limit_k_max 15
_diffrn_reflns_limit_k_min -15
_diffrn_reflns_limit_l_max 19
_diffrn_reflns_limit_l_min -19
_diffrn_reflns_number 14517
_diffrn_reflns_theta_full 27.54
_diffrn_reflns_theta_max 27.54
_diffrn_reflns_theta_min 2.16
_diffrn_standards_decay_% 0
_exptl_absorpt_coefficient_mu 6.373
_exptl_absorpt_correction_type semi-empirical
_exptl_absorpt_process_details SADABS
_exptl_crystal_colour colorless
_exptl_crystal_density_diffrn 1.696
_exptl_crystal_density_method 'not measured'
_exptl_crystal_F_000 1096
_exptl_crystal_size_max 0.40
_exptl_crystal_size_mid 0.14
_exptl_crystal_size_min 0.12
_refine_diff_density_max 1.537
_refine_diff_density_min -1.318
_refine_diff_density_rms 0.141
_refine_ls_extinction_method none
_refine_ls_goodness_of_fit_ref 1.240
_refine_ls_hydrogen_treatment riding
_refine_ls_matrix_type full
_refine_ls_number_parameters 264
_refine_ls_number_reflns 5016
_refine_ls_number_restraints 0
_refine_ls_restrained_S_all 1.240
_refine_ls_R_factor_all 0.0372
_refine_ls_R_factor_gt 0.0344
_refine_ls_shift/su_max 0.001
_refine_ls_shift/su_mean 0.000
_refine_ls_structure_factor_coef Fsqd
_refine_ls_weighting_details 'calc w=1/[\s^2^(Fo^2^)+(0.0000P)^2^+6.4817P] where P=(Fo^2^+2Fc^2^)/3'
_refine_ls_weighting_scheme calc
_refine_ls_wR_factor_gt 0.0894
_refine_ls_wR_factor_ref 0.0907
_reflns_number_gt 4619
_reflns_number_total 5016
_reflns_threshold_expression >2sigma(I)
_cod_data_source_file ic800843b-file003_1.cif
_cod_data_source_block (NCN)PtMe2(CCPh)_(5)
_cod_database_code 4305920

loop_
_symmetry_equiv_pos_as_xyz
'x, y, z'
'-x, y+1/2, -z+1/2'
'-x, -y, -z'
'x, -y-1/2, z-1/2'

loop_
_atom_site_label
_atom_site_type_symbol
_atom_site_fract_x
_atom_site_fract_y
_atom_site_fract_z
_atom_site_U_iso_or_equiv
_atom_site_adp_type
_atom_site_occupancy
_atom_site_symmetry_multiplicity
_atom_site_calc_flag
_atom_site_refinement_flags
_atom_site_disorder_assembly
_atom_site_disorder_group
Pt1 Pt 0.257071(16) 0.131697(14) 0.230644(13) 0.03355(8) Uani 1 1 d . . .
N1 N 0.1357(4) 0.1946(4) 0.3055(3) 0.0413(10) Uani 1 1 d . . .
N2 N 0.0651(4) 0.2774(4) 0.2746(4) 0.0481(12) Uani 1 1 d . . .
N3 N 0.3913(4) 0.1791(4) 0.3319(3) 0.0410(10) Uani 1 1 d . . .
N4 N 0.4707(4) 0.2514(4) 0.3150(4) 0.0484(12) Uani 1 1 d . . .
C1 C 0.3657(6) 0.0702(5) 0.1507(4) 0.0517(15) Uani 1 1 d . . .
H1A H 0.3705 0.1209 0.1029 0.078 Uiso 1 1 calc R . .
H1B H 0.3392 -0.0002 0.1270 0.078 Uiso 1 1 calc R . .
H1C H 0.4380 0.0611 0.1850 0.078 Uiso 1 1 calc R . .
C2 C 0.1342(6) 0.0859(5) 0.1283(4) 0.0527(15) Uani 1 1 d . . .
H2A H 0.0638 0.0828 0.1499 0.079 Uiso 1 1 calc R . .
H2B H 0.1514 0.0143 0.1063 0.079 Uiso 1 1 calc R . .
H2C H 0.1305 0.1393 0.0812 0.079 Uiso 1 1 calc R . .
C3 C 0.2668(5) 0.2918(4) 0.1846(4) 0.0384(11) Uani 1 1 d . . .
C4 C 0.1136(5) 0.1727(6) 0.3878(5) 0.0532(15) Uani 1 1 d . . .
H4 H 0.1503 0.1194 0.4254 0.064 Uiso 1 1 calc R . .
C5 C 0.0295(6) 0.2395(7) 0.4089(6) 0.071(2) Uani 1 1 d . . .
H5 H -0.0005 0.2402 0.4617 0.085 Uiso 1 1 calc R . .
C6 C -0.0006(6) 0.3048(7) 0.3358(6) 0.0649(19) Uani 1 1 d . . .
H6 H -0.0563 0.3583 0.3295 0.078 Uiso 1 1 calc R . .
C7 C 0.0593(5) 0.3202(5) 0.1845(5) 0.0532(15) Uani 1 1 d . . .
H7A H 0.0079 0.3821 0.1771 0.064 Uiso 1 1 calc R . .
H7B H 0.0300 0.2629 0.1429 0.064 Uiso 1 1 calc R . .
C8 C 0.1717(6) 0.3579(4) 0.1626(4) 0.0477(14) Uani 1 1 d . . .
C9 C 0.1784(7) 0.4632(5) 0.1255(5) 0.0649(19) Uani 1 1 d . . .
H9 H 0.1139 0.5042 0.1091 0.078 Uiso 1 1 calc R . .
C10 C 0.2803(8) 0.5068(5) 0.1131(5) 0.068(2) Uani 1 1 d . . .
H10 H 0.2842 0.5737 0.0835 0.082 Uiso 1 1 calc R . .
C11 C 0.3757(7) 0.4499(5) 0.1451(5) 0.0614(18) Uani 1 1 d . . .
H11 H 0.4448 0.4816 0.1418 0.074 Uiso 1 1 calc R . .
C12 C 0.3698(5) 0.3443(5) 0.1825(4) 0.0452(13) Uani 1 1 d . . .
C13 C 0.4768(5) 0.2907(5) 0.2255(5) 0.0531(15) Uani 1 1 d . . .
H13A H 0.4940 0.2287 0.1892 0.064 Uiso 1 1 calc R . .
H13B H 0.5370 0.3439 0.2275 0.064 Uiso 1 1 calc R . .
C14 C 0.5396(6) 0.2728(6) 0.3892(6) 0.0645(19) Uani 1 1 d . . .
H14 H 0.6014 0.3191 0.3939 0.077 Uiso 1 1 calc R . .
C15 C 0.5043(6) 0.2152(7) 0.4576(5) 0.069(2) Uani 1 1 d . . .
H15 H 0.5356 0.2154 0.5171 0.083 Uiso 1 1 calc R . .
C16 C 0.4113(5) 0.1566(6) 0.4184(5) 0.0533(15) Uani 1 1 d . . .
H16 H 0.3694 0.1087 0.4482 0.064 Uiso 1 1 calc R . .
C17 C 0.2488(4) -0.0253(4) 0.2826(4) 0.0385(11) Uani 1 1 d . . .
C18 C 0.2436(5) -0.1154(5) 0.3117(4) 0.0441(13) Uani 1 1 d . . .
C19 C 0.2358(4) -0.2254(4) 0.3501(4) 0.0393(11) Uani 1 1 d . . .
C20 C 0.2577(6) -0.3195(5) 0.3039(5) 0.0558(16) Uani 1 1 d . . .
H20 H 0.2770 -0.3120 0.2473 0.067 Uiso 1 1 calc R . .
C21 C 0.2519(7) -0.4240(5) 0.3392(5) 0.067(2) Uani 1 1 d . . .
H21 H 0.2683 -0.4859 0.3070 0.080 Uiso 1 1 calc R . .
C22 C 0.2217(7) -0.4364(5) 0.4223(5) 0.0632(18) Uani 1 1 d . . .
H22 H 0.2163 -0.5066 0.4463 0.076 Uiso 1 1 calc R . .
C23 C 0.1995(6) -0.3431(6) 0.4700(5) 0.0571(16) Uani 1 1 d . . .
H23 H 0.1802 -0.3510 0.5266 0.068 Uiso 1 1 calc R . .
C24 C 0.2056(5) -0.2389(5) 0.4343(4) 0.0463(13) Uani 1 1 d . . .
H24 H 0.1895 -0.1771 0.4666 0.056 Uiso 1 1 calc R . .

loop_
_atom_site_aniso_label
_atom_site_aniso_U_11
_atom_site_aniso_U_22
_atom_site_aniso_U_33
_atom_site_aniso_U_23
_atom_site_aniso_U_13
_atom_site_aniso_U_12
Pt1 0.03693(12) 0.02634(11) 0.03740(13) -0.00145(7) 0.00545(8) -0.00050(6)
N1 0.035(2) 0.043(2) 0.046(3) 0.004(2) 0.006(2) 0.0051(18)
N2 0.038(2) 0.052(3) 0.053(3) -0.007(2) 0.003(2) 0.007(2)
N3 0.036(2) 0.037(2) 0.050(3) 0.001(2) 0.007(2) -0.0011(17)
N4 0.039(2) 0.044(3) 0.061(3) 0.000(2) 0.004(2) -0.0092(19)
C1 0.064(4) 0.044(3) 0.051(4) -0.003(3) 0.024(3) 0.008(3)
C2 0.061(4) 0.042(3) 0.050(4) -0.008(3) -0.008(3) -0.003(3)
C3 0.049(3) 0.034(2) 0.033(3) -0.001(2) 0.007(2) 0.003(2)
C4 0.048(3) 0.068(4) 0.046(3) -0.003(3) 0.012(3) -0.002(3)
C5 0.051(4) 0.106(6) 0.058(4) -0.018(4) 0.020(3) 0.008(4)
C6 0.048(4) 0.076(5) 0.072(5) -0.017(4) 0.012(3) 0.017(3)
C7 0.051(3) 0.047(3) 0.057(4) -0.001(3) -0.007(3) 0.016(3)
C8 0.066(4) 0.037(3) 0.037(3) 0.000(2) -0.006(3) 0.007(2)
C9 0.093(5) 0.042(3) 0.055(4) 0.009(3) -0.007(4) 0.014(3)
C10 0.114(6) 0.035(3) 0.052(4) 0.011(3) 0.000(4) -0.006(3)
C11 0.090(5) 0.043(3) 0.051(4) 0.006(3) 0.012(4) -0.019(3)
C12 0.061(4) 0.037(3) 0.038(3) 0.004(2) 0.008(3) -0.007(2)
C13 0.047(3) 0.050(3) 0.064(4) 0.003(3) 0.015(3) -0.013(3)
C14 0.048(4) 0.061(4) 0.079(5) -0.010(4) -0.008(3) -0.013(3)
C15 0.063(4) 0.083(5) 0.056(4) -0.011(4) -0.010(4) -0.003(4)
C16 0.046(3) 0.062(4) 0.051(4) 0.003(3) 0.001(3) -0.001(3)
C17 0.040(3) 0.036(3) 0.040(3) -0.001(2) 0.005(2) -0.0014(19)
C18 0.042(3) 0.040(3) 0.049(3) -0.003(3) 0.004(2) -0.006(2)
C19 0.029(2) 0.037(3) 0.050(3) 0.002(2) -0.001(2) -0.0037(18)
C20 0.084(5) 0.043(3) 0.043(3) 0.004(3) 0.016(3) -0.004(3)
C21 0.111(6) 0.039(3) 0.052(4) -0.004(3) 0.018(4) -0.006(3)
C22 0.085(5) 0.041(3) 0.063(4) 0.017(3) 0.010(4) -0.004(3)
C23 0.064(4) 0.061(4) 0.047(4) 0.014(3) 0.009(3) 0.002(3)
C24 0.047(3) 0.045(3) 0.046(3) 0.001(3) 0.004(3) 0.004(2)

loop_
_atom_type_symbol
_atom_type_description
_atom_type_scat_dispersion_real
_atom_type_scat_dispersion_imag
_atom_type_scat_source
C C 0.0033 0.0016 'International Tables Vol C Tables 4.2.6.8 and 6.1.1.4'
H H 0.0000 0.0000 'International Tables Vol C Tables 4.2.6.8 and 6.1.1.4'
N N 0.0061 0.0033 'International Tables Vol C Tables 4.2.6.8 and 6.1.1.4'
Pt Pt -1.7033 8.3905 'International Tables Vol C Tables 4.2.6.8 and 6.1.1.4'

loop_
_geom_angle_atom_site_label_1
_geom_angle_atom_site_label_2
_geom_angle_atom_site_label_3
_geom_angle
_geom_angle_site_symmetry_1
_geom_angle_site_symmetry_3
_geom_angle_publ_flag
C1 Pt1 C17 88.1(2) . . ?
C1 Pt1 C3 93.7(2) . . ?
C17 Pt1 C3 177.3(2) . . ?
C1 Pt1 C2 85.0(3) . . ?
C17 Pt1 C2 88.5(2) . . ?
C3 Pt1 C2 93.7(2) . . ?
C1 Pt1 N1 176.0(2) . . ?
C17 Pt1 N1 92.66(19) . . ?
C3 Pt1 N1 85.76(19) . . ?
C2 Pt1 N1 91.1(2) . . ?
C1 Pt1 N3 92.0(2) . . ?
C17 Pt1 N3 92.49(19) . . ?
C3 Pt1 N3 85.4(2) . . ?
C2 Pt1 N3 176.8(2) . . ?
N1 Pt1 N3 91.89(18) . . ?
C4 N1 N2 105.4(5) . . ?
C4 N1 Pt1 132.5(4) . . ?
N2 N1 Pt1 122.0(4) . . ?
C6 N2 N1 110.4(6) . . ?
C6 N2 C7 127.5(6) . . ?
N1 N2 C7 122.0(5) . . ?
C16 N3 N4 106.6(5) . . ?
C16 N3 Pt1 131.6(4) . . ?
N4 N3 Pt1 121.5(4) . . ?
C14 N4 N3 110.0(6) . . ?
C14 N4 C13 128.4(5) . . ?
N3 N4 C13 121.5(5) . . ?
C8 C3 C12 116.2(5) . . ?
C8 C3 Pt1 121.9(4) . . ?
C12 C3 Pt1 121.6(4) . . ?
N1 C4 C5 110.9(7) . . ?
C6 C5 C4 105.6(7) . . ?
N2 C6 C5 107.7(6) . . ?
N2 C7 C8 112.9(5) . . ?
C9 C8 C3 121.3(7) . . ?
C9 C8 C7 117.9(6) . . ?
C3 C8 C7 120.7(5) . . ?
C10 C9 C8 120.4(7) . . ?
C11 C10 C9 119.2(6) . . ?
C10 C11 C12 120.5(7) . . ?
C11 C12 C3 121.1(6) . . ?
C11 C12 C13 118.2(6) . . ?
C3 C12 C13 120.5(5) . . ?
N4 C13 C12 112.8(5) . . ?
N4 C14 C15 108.6(6) . . ?
C14 C15 C16 104.8(7) . . ?
N3 C16 C15 109.9(6) . . ?
C18 C17 Pt1 179.4(6) . . ?
C17 C18 C19 178.1(7) . . ?
C20 C19 C24 117.9(5) . . ?
C20 C19 C18 121.0(6) . . ?
C24 C19 C18 121.1(5) . . ?
C21 C20 C19 122.0(6) . . ?
C22 C21 C20 119.5(7) . . ?
C21 C22 C23 119.5(6) . . ?
C24 C23 C22 120.6(6) . . ?
C23 C24 C19 120.5(6) . . ?

loop_
_geom_bond_atom_site_label_1
_geom_bond_atom_site_label_2
_geom_bond_distance
_geom_bond_site_symmetry_2
_geom_bond_publ_flag
Pt1 C1 2.058(6) . ?
Pt1 C17 2.062(5) . ?
Pt1 C3 2.065(5) . ?
Pt1 C2 2.070(6) . ?
Pt1 N1 2.129(5) . ?
Pt1 N3 2.152(5) . ?
N1 C4 1.345(8) . ?
N1 N2 1.356(6) . ?
N2 C6 1.353(9) . ?
N2 C7 1.458(9) . ?
N3 C16 1.332(8) . ?
N3 N4 1.352(6) . ?
N4 C14 1.329(9) . ?
N4 C13 1.455(9) . ?
C3 C8 1.404(8) . ?
C3 C12 1.407(8) . ?
C4 C5 1.375(9) . ?
C5 C6 1.369(12) . ?
C7 C8 1.521(10) . ?
C8 C9 1.397(8) . ?
C9 C10 1.382(11) . ?
C10 C11 1.374(11) . ?
C11 C12 1.403(8) . ?
C12 C13 1.513(9) . ?
C14 C15 1.371(11) . ?
C15 C16 1.391(9) . ?
C17 C18 1.180(8) . ?
C18 C19 1.459(7) . ?
C19 C20 1.382(8) . ?
C19 C24 1.392(8) . ?
C20 C21 1.377(9) . ?
C21 C22 1.375(10) . ?
C22 C23 1.388(10) . ?
C23 C24 1.376(9) . ?
